data_7053208
loop_
_publ_author_name
'Mei, Xuelan'
'Wang, Xiufeng'
'Wang, Juanjuan'
'Ma, Yue'
'Li, Licun'
'Liao, Daizheng'

_publ_section_title
;
 Dinuclear lanthanide complexes bridged by nitronyl nitroxide radical
 ligands with 2-phenolate groups: structure and magnetic properties
;
_journal_issue 11
_journal_name_full 'New Journal of Chemistry'
_journal_page_first 3620
_journal_paper_doi 10.1039/c3nj00739a
_journal_volume 37
_journal_year 2013
_chemical_formula_sum 'C46 H60 Gd2 N4 O14'
_chemical_formula_weight 1207.48
_chemical_name_systematic
; 
 ? 
;
_space_group_IT_number 2
_symmetry_cell_setting triclinic
_symmetry_space_group_name_Hall '-P 1'
_symmetry_space_group_name_H-M 'P -1'
_atom_sites_solution_hydrogens geom
_atom_sites_solution_primary direct
_atom_sites_solution_secondary difmap
_audit_creation_method SHELXL-97
_cell_angle_alpha 103.690(4)
_cell_angle_beta 98.754(3)
_cell_angle_gamma 114.763(6)
_cell_formula_units_Z 1
_cell_length_a 10.484(6)
_cell_length_b 11.287(7)
_cell_length_c 11.799(7)
_cell_measurement_reflns_used 3626
_cell_measurement_temperature 113(2)
_cell_measurement_theta_max 27.9
_cell_measurement_theta_min 1.9
_cell_volume 1180.8(12)
_computing_cell_refinement 'CrystalClear (Rigaku/MSC Inc., 2005)'
_computing_data_collection 'CrystalClear (Rigaku/MSC Inc., 2005)'
_computing_data_reduction 'CrystalClear (Rigaku/MSC Inc., 2005)'
_computing_molecular_graphics 'Bruker SHELXTL'
_computing_publication_material 'Bruker SHELXTL'
_computing_structure_refinement 'SHELXL-97 (Sheldrick, 1997)'
_computing_structure_solution 'SHELXS-97 (Sheldrick, 1990)'
_diffrn_ambient_temperature 113(2)
_diffrn_measured_fraction_theta_full 0.988
_diffrn_measured_fraction_theta_max 0.988
_diffrn_measurement_device_type 'CCD area detector'
_diffrn_measurement_method 'profile data from \w-scans'
_diffrn_radiation_monochromator graphite
_diffrn_radiation_source 'fine-focus sealed tube'
_diffrn_radiation_type MoK\a
_diffrn_radiation_wavelength 0.71073
_diffrn_reflns_av_R_equivalents 0.0506
_diffrn_reflns_av_sigmaI/netI 0.0790
_diffrn_reflns_limit_h_max 12
_diffrn_reflns_limit_h_min -12
_diffrn_reflns_limit_k_max 13
_diffrn_reflns_limit_k_min -13
_diffrn_reflns_limit_l_max 14
_diffrn_reflns_limit_l_min -9
_diffrn_reflns_number 7970
_diffrn_reflns_theta_full 25.01
_diffrn_reflns_theta_max 25.01
_diffrn_reflns_theta_min 1.85
_exptl_absorpt_coefficient_mu 2.854
_exptl_absorpt_correction_T_max 0.8040
_exptl_absorpt_correction_T_min 0.5994
_exptl_absorpt_correction_type multi-scan
_exptl_absorpt_process_details CrystalClear
_exptl_crystal_colour blue
_exptl_crystal_density_diffrn 1.698
_exptl_crystal_density_method 'not measured'
_exptl_crystal_description Prism
_exptl_crystal_F_000 604
_exptl_crystal_size_max 0.20
_exptl_crystal_size_mid 0.14
_exptl_crystal_size_min 0.08
_refine_diff_density_max 1.007
_refine_diff_density_min -0.934
_refine_diff_density_rms 0.149
_refine_ls_extinction_method none
_refine_ls_goodness_of_fit_ref 1.001
_refine_ls_hydrogen_treatment constr
_refine_ls_matrix_type full
_refine_ls_number_parameters 306
_refine_ls_number_reflns 4105
_refine_ls_number_restraints 0
_refine_ls_restrained_S_all 1.001
_refine_ls_R_factor_all 0.0471
_refine_ls_R_factor_gt 0.0410
_refine_ls_shift/su_max 0.000
_refine_ls_shift/su_mean 0.000
_refine_ls_structure_factor_coef Fsqd
_refine_ls_weighting_details 'calc w=1/[\s^2^(Fo^2^)+(0.0300P)^2^+0.0000P] where P=(Fo^2^+2Fc^2^)/3'
_refine_ls_weighting_scheme calc
_refine_ls_wR_factor_gt 0.0765
_refine_ls_wR_factor_ref 0.0794
_reflns_number_gt 3755
_reflns_number_total 4105
_reflns_threshold_expression >2sigma(I)
_cod_data_source_file c3nj00739a.txt
_cod_data_source_block Gd
_cod_depositor_comments
;
The following automatic conversions were performed:

'_exptl_absorpt_correction_type' value 'Multi-scan' changed to
'multi-scan' according to
/home/saulius/struct/CIF-dictionaries/cif_core.dic dictionary named
'cif_core.dic' version 2.4.2 from 2011-04-26.

Automatic conversion script
Id: cif_fix_values 1891 2012-01-12 08:04:46Z andrius 
;
_cod_original_sg_symbol_H-M P-1
_cod_database_code 7053208

loop_
_symmetry_equiv_pos_as_xyz
'x, y, z'
'-x, -y, -z'

loop_
_atom_site_label
_atom_site_type_symbol
_atom_site_fract_x
_atom_site_fract_y
_atom_site_fract_z
_atom_site_U_iso_or_equiv
_atom_site_adp_type
_atom_site_occupancy
_atom_site_symmetry_multiplicity
_atom_site_calc_flag
_atom_site_refinement_flags
C1 C 0.3250(6) -0.0733(6) 0.8468(5) 0.0288(13) Uani 1 1 d .
H1A H 0.2558 -0.0986 0.8927 0.043 Uiso 1 1 calc R
H1B H 0.4196 -0.0521 0.8941 0.043 Uiso 1 1 calc R
H1C H 0.2937 -0.1490 0.7730 0.043 Uiso 1 1 calc R
C2 C 0.3345(6) 0.0522(6) 0.8162(5) 0.0200(12) Uani 1 1 d .
C3 C 0.4598(6) 0.1778(6) 0.8730(5) 0.0213(12) Uani 1 1 d .
H3 H 0.5354 0.1806 0.9282 0.026 Uiso 1 1 calc R
C4 C 0.4807(6) 0.3011(5) 0.8531(5) 0.0227(12) Uani 1 1 d .
C5 C 0.6241(6) 0.4300(6) 0.9201(6) 0.0358(15) Uani 1 1 d .
H5A H 0.6834 0.4494 0.8656 0.054 Uiso 1 1 calc R
H5B H 0.6745 0.4164 0.9869 0.054 Uiso 1 1 calc R
H5C H 0.6060 0.5065 0.9505 0.054 Uiso 1 1 calc R
C6 C -0.0369(6) 0.2774(7) 0.9554(5) 0.0352(15) Uani 1 1 d .
H6A H -0.0631 0.1881 0.9633 0.053 Uiso 1 1 calc R
H6B H -0.1221 0.2906 0.9438 0.053 Uiso 1 1 calc R
H6C H 0.0364 0.3481 1.0279 0.053 Uiso 1 1 calc R
C7 C 0.0221(6) 0.2861(6) 0.8485(5) 0.0281(13) Uani 1 1 d .
C8 C 0.0363(6) 0.3975(6) 0.8074(5) 0.0330(14) Uani 1 1 d .
H8 H 0.0070 0.4579 0.8492 0.040 Uiso 1 1 calc R
C9 C 0.0891(6) 0.4260(5) 0.7117(5) 0.0273(14) Uani 1 1 d .
C10 C 0.0880(7) 0.5451(6) 0.6762(7) 0.0449(18) Uani 1 1 d .
H10A H 0.1741 0.5896 0.6515 0.067 Uiso 1 1 calc R
H10B H 0.0868 0.6104 0.7444 0.067 Uiso 1 1 calc R
H10C H 0.0023 0.5113 0.6099 0.067 Uiso 1 1 calc R
C11 C 0.1966(5) -0.0809(5) 0.4502(5) 0.0168(11) Uani 1 1 d .
C12 C 0.2022(6) -0.1836(5) 0.4957(5) 0.0197(11) Uani 1 1 d .
H12 H 0.1424 -0.2162 0.5438 0.024 Uiso 1 1 calc R
C13 C 0.2954(6) -0.2364(5) 0.4697(5) 0.0234(12) Uani 1 1 d .
H13 H 0.2980 -0.3040 0.5009 0.028 Uiso 1 1 calc R
C14 C 0.3858(6) -0.1904(5) 0.3974(5) 0.0244(12) Uani 1 1 d .
H14 H 0.4454 -0.2292 0.3772 0.029 Uiso 1 1 calc R
C15 C 0.3849(6) -0.0872(5) 0.3569(5) 0.0237(12) Uani 1 1 d .
H15 H 0.4471 -0.0540 0.3105 0.028 Uiso 1 1 calc R
C16 C 0.2928(5) -0.0296(5) 0.3830(5) 0.0201(12) Uani 1 1 d .
C17 C 0.2957(5) 0.0803(6) 0.3379(5) 0.0213(12) Uani 1 1 d .
C18 C 0.3196(6) 0.2201(5) 0.2099(5) 0.0226(12) Uani 1 1 d .
C19 C 0.4815(6) 0.3159(6) 0.2330(6) 0.0312(14) Uani 1 1 d .
H19A H 0.5339 0.3324 0.3141 0.047 Uiso 1 1 calc R
H19B H 0.4944 0.4023 0.2240 0.047 Uiso 1 1 calc R
H19C H 0.5186 0.2737 0.1755 0.047 Uiso 1 1 calc R
C20 C 0.2314(6) 0.1874(6) 0.0823(5) 0.0283(13) Uani 1 1 d .
H20A H 0.2730 0.1520 0.0246 0.042 Uiso 1 1 calc R
H20B H 0.2331 0.2701 0.0728 0.042 Uiso 1 1 calc R
H20C H 0.1320 0.1192 0.0686 0.042 Uiso 1 1 calc R
C21 C 0.2558(6) 0.2651(5) 0.3134(5) 0.0237(12) Uani 1 1 d .
C22 C 0.3244(7) 0.4206(6) 0.3772(6) 0.0345(15) Uani 1 1 d .
H22A H 0.2908 0.4381 0.4476 0.052 Uiso 1 1 calc R
H22B H 0.2965 0.4620 0.3225 0.052 Uiso 1 1 calc R
H22C H 0.4292 0.4598 0.4019 0.052 Uiso 1 1 calc R
C23 C 0.0891(6) 0.2003(6) 0.2744(5) 0.0312(14) Uani 1 1 d .
H23A H 0.0475 0.1026 0.2332 0.047 Uiso 1 1 calc R
H23B H 0.0597 0.2418 0.2205 0.047 Uiso 1 1 calc R
H23C H 0.0553 0.2158 0.3449 0.047 Uiso 1 1 calc R
Gd1 Gd 0.15687(3) 0.15872(3) 0.63984(2) 0.01683(10) Uani 1 1 d .
N1 N 0.2902(5) 0.1945(4) 0.3968(4) 0.0216(10) Uani 1 1 d .
N2 N 0.3079(5) 0.0873(5) 0.2263(4) 0.0234(10) Uani 1 1 d .
O1 O 0.2230(4) 0.0320(4) 0.7382(3) 0.0212(8) Uani 1 1 d .
O2 O 0.3883(4) 0.3123(3) 0.7784(3) 0.0218(8) Uani 1 1 d .
O3 O 0.0578(4) 0.1958(4) 0.8010(3) 0.0247(9) Uani 1 1 d .
O4 O 0.1374(4) 0.3565(4) 0.6461(4) 0.0267(9) Uani 1 1 d .
O5 O 0.0959(3) -0.0373(3) 0.4686(3) 0.0168(8) Uani 1 1 d .
O6 O 0.2989(4) 0.2373(4) 0.5118(3) 0.0249(8) Uani 1 1 d .
O7 O 0.3212(4) 0.0008(4) 0.1446(4) 0.0319(10) Uani 1 1 d .

loop_
_atom_site_aniso_label
_atom_site_aniso_U_11
_atom_site_aniso_U_22
_atom_site_aniso_U_33
_atom_site_aniso_U_23
_atom_site_aniso_U_13
_atom_site_aniso_U_12
C1 0.034(3) 0.024(3) 0.027(3) 0.006(3) 0.006(3) 0.015(3)
C2 0.020(3) 0.030(3) 0.016(3) 0.009(2) 0.009(2) 0.015(3)
C3 0.018(3) 0.031(3) 0.016(3) 0.007(3) 0.003(2) 0.014(3)
C4 0.017(3) 0.020(3) 0.020(3) -0.002(2) 0.006(2) 0.004(2)
C5 0.025(3) 0.027(3) 0.038(4) 0.014(3) 0.000(3) -0.002(3)
C6 0.036(4) 0.045(4) 0.029(3) 0.007(3) 0.016(3) 0.024(3)
C7 0.018(3) 0.034(3) 0.023(3) -0.004(3) 0.002(2) 0.012(3)
C8 0.035(4) 0.031(3) 0.032(4) -0.003(3) 0.009(3) 0.022(3)
C9 0.016(3) 0.012(3) 0.037(4) -0.010(3) -0.006(3) 0.005(2)
C10 0.040(4) 0.023(3) 0.069(5) 0.009(4) 0.011(4) 0.018(3)
C11 0.012(3) 0.019(3) 0.015(3) 0.000(2) 0.002(2) 0.007(2)
C12 0.022(3) 0.020(3) 0.017(3) 0.006(2) 0.004(2) 0.010(3)
C13 0.026(3) 0.024(3) 0.022(3) 0.008(3) 0.003(3) 0.016(3)
C14 0.020(3) 0.024(3) 0.030(3) 0.003(3) 0.006(3) 0.015(3)
C15 0.019(3) 0.022(3) 0.026(3) 0.004(3) 0.010(2) 0.008(3)
C16 0.017(3) 0.021(3) 0.020(3) 0.001(2) 0.002(2) 0.011(2)
C17 0.016(3) 0.025(3) 0.023(3) 0.007(3) 0.008(2) 0.011(3)
C18 0.027(3) 0.020(3) 0.025(3) 0.008(3) 0.013(3) 0.013(3)
C19 0.021(3) 0.031(3) 0.040(4) 0.013(3) 0.009(3) 0.010(3)
C20 0.029(3) 0.034(3) 0.025(3) 0.012(3) 0.012(3) 0.016(3)
C21 0.025(3) 0.020(3) 0.028(3) 0.011(3) 0.009(3) 0.010(3)
C22 0.048(4) 0.025(3) 0.037(4) 0.010(3) 0.016(3) 0.021(3)
C23 0.031(3) 0.045(4) 0.034(4) 0.020(3) 0.018(3) 0.026(3)
Gd1 0.01776(16) 0.01664(15) 0.01615(15) 0.00293(11) 0.00424(11) 0.00975(12)
N1 0.024(3) 0.019(2) 0.022(3) 0.006(2) 0.008(2) 0.010(2)
N2 0.024(3) 0.026(3) 0.025(3) 0.007(2) 0.012(2) 0.016(2)
O1 0.020(2) 0.0199(19) 0.022(2) 0.0052(17) 0.0040(17) 0.0098(17)
O2 0.023(2) 0.0180(19) 0.018(2) 0.0057(17) -0.0022(17) 0.0064(17)
O3 0.025(2) 0.029(2) 0.021(2) 0.0039(18) 0.0073(17) 0.0154(19)
O4 0.026(2) 0.0179(19) 0.036(2) 0.0065(18) 0.0050(19) 0.0126(18)
O5 0.0127(18) 0.0188(18) 0.0205(19) 0.0049(16) 0.0044(15) 0.0100(16)
O6 0.031(2) 0.021(2) 0.021(2) 0.0044(17) 0.0098(17) 0.0116(18)
O7 0.044(3) 0.036(2) 0.028(2) 0.011(2) 0.022(2) 0.026(2)

loop_
_atom_type_symbol
_atom_type_description
_atom_type_scat_dispersion_real
_atom_type_scat_dispersion_imag
_atom_type_scat_source
C C 0.0033 0.0016 'International Tables Vol C Tables 4.2.6.8 and 6.1.1.4'
H H 0.0000 0.0000 'International Tables Vol C Tables 4.2.6.8 and 6.1.1.4'
Gd Gd -0.1653 3.9035 'International Tables Vol C Tables 4.2.6.8 and 6.1.1.4'
N N 0.0061 0.0033 'International Tables Vol C Tables 4.2.6.8 and 6.1.1.4'
O O 0.0106 0.0060 'International Tables Vol C Tables 4.2.6.8 and 6.1.1.4'

loop_
_geom_angle_atom_site_label_1
_geom_angle_atom_site_label_2
_geom_angle_atom_site_label_3
_geom_angle
_geom_angle_site_symmetry_1
_geom_angle_site_symmetry_3
C2 C1 H1A 109.5 . .
C2 C1 H1B 109.5 . .
H1A C1 H1B 109.5 . .
C2 C1 H1C 109.5 . .
H1A C1 H1C 109.5 . .
H1B C1 H1C 109.5 . .
O1 C2 C3 125.1(5) . .
O1 C2 C1 115.8(5) . .
C3 C2 C1 119.2(5) . .
C2 C3 C4 124.4(5) . .
C2 C3 H3 117.8 . .
C4 C3 H3 117.8 . .
O2 C4 C3 124.7(5) . .
O2 C4 C5 116.6(5) . .
C3 C4 C5 118.6(5) . .
C4 C5 H5A 109.5 . .
C4 C5 H5B 109.5 . .
H5A C5 H5B 109.5 . .
C4 C5 H5C 109.5 . .
H5A C5 H5C 109.5 . .
H5B C5 H5C 109.5 . .
C7 C6 H6A 109.5 . .
C7 C6 H6B 109.5 . .
H6A C6 H6B 109.5 . .
C7 C6 H6C 109.5 . .
H6A C6 H6C 109.5 . .
H6B C6 H6C 109.5 . .
O3 C7 C8 123.8(5) . .
O3 C7 C6 119.2(5) . .
C8 C7 C6 117.0(5) . .
C9 C8 C7 126.7(5) . .
C9 C8 H8 116.6 . .
C7 C8 H8 116.6 . .
O4 C9 C8 125.3(5) . .
O4 C9 C10 115.4(5) . .
C8 C9 C10 119.3(5) . .
C9 C10 H10A 109.5 . .
C9 C10 H10B 109.5 . .
H10A C10 H10B 109.5 . .
C9 C10 H10C 109.5 . .
H10A C10 H10C 109.5 . .
H10B C10 H10C 109.5 . .
O5 C11 C16 121.7(4) . .
O5 C11 C12 120.1(4) . .
C16 C11 C12 118.2(4) . .
C13 C12 C11 120.6(5) . .
C13 C12 H12 119.7 . .
C11 C12 H12 119.7 . .
C12 C13 C14 121.1(5) . .
C12 C13 H13 119.4 . .
C14 C13 H13 119.4 . .
C15 C14 C13 118.5(5) . .
C15 C14 H14 120.7 . .
C13 C14 H14 120.7 . .
C14 C15 C16 121.9(5) . .
C14 C15 H15 119.1 . .
C16 C15 H15 119.1 . .
C11 C16 C15 119.5(5) . .
C11 C16 C17 120.5(4) . .
C15 C16 C17 119.9(5) . .
N1 C17 N2 106.7(4) . .
N1 C17 C16 127.7(5) . .
N2 C17 C16 125.6(5) . .
C20 C18 N2 108.9(4) . .
C20 C18 C19 112.1(5) . .
N2 C18 C19 106.5(4) . .
C20 C18 C21 115.3(4) . .
N2 C18 C21 99.4(4) . .
C19 C18 C21 113.5(5) . .
C18 C19 H19A 109.5 . .
C18 C19 H19B 109.5 . .
H19A C19 H19B 109.5 . .
C18 C19 H19C 109.5 . .
H19A C19 H19C 109.5 . .
H19B C19 H19C 109.5 . .
C18 C20 H20A 109.5 . .
C18 C20 H20B 109.5 . .
H20A C20 H20B 109.5 . .
C18 C20 H20C 109.5 . .
H20A C20 H20C 109.5 . .
H20B C20 H20C 109.5 . .
N1 C21 C22 111.6(5) . .
N1 C21 C23 105.3(4) . .
C22 C21 C23 110.4(5) . .
N1 C21 C18 99.9(4) . .
C22 C21 C18 115.3(5) . .
C23 C21 C18 113.4(5) . .
C21 C22 H22A 109.5 . .
C21 C22 H22B 109.5 . .
H22A C22 H22B 109.5 . .
C21 C22 H22C 109.5 . .
H22A C22 H22C 109.5 . .
H22B C22 H22C 109.5 . .
C21 C23 H23A 109.5 . .
C21 C23 H23B 109.5 . .
H23A C23 H23B 109.5 . .
C21 C23 H23C 109.5 . .
H23A C23 H23C 109.5 . .
H23B C23 H23C 109.5 . .
O1 Gd1 O4 149.92(13) . .
O1 Gd1 O3 82.98(12) . .
O4 Gd1 O3 75.46(13) . .
O1 Gd1 O2 73.49(13) . .
O4 Gd1 O2 84.65(13) . .
O3 Gd1 O2 87.31(13) . .
O1 Gd1 O6 114.34(12) . .
O4 Gd1 O6 79.74(13) . .
O3 Gd1 O6 152.11(13) . .
O2 Gd1 O6 77.80(13) . .
O1 Gd1 O5 111.63(12) . 2_556
O4 Gd1 O5 85.43(12) . 2_556
O3 Gd1 O5 80.43(12) . 2_556
O2 Gd1 O5 165.84(11) . 2_556
O6 Gd1 O5 110.29(13) . 2_556
O1 Gd1 O5 80.66(13) . .
O4 Gd1 O5 129.41(13) . .
O3 Gd1 O5 134.30(12) . .
O2 Gd1 O5 127.29(11) . .
O6 Gd1 O5 72.32(12) . .
O5 Gd1 O5 66.86(12) 2_556 .
O1 Gd1 Gd1 97.05(10) . 2_556
O4 Gd1 Gd1 109.49(10) . 2_556
O3 Gd1 Gd1 108.67(10) . 2_556
O2 Gd1 Gd1 160.62(8) . 2_556
O6 Gd1 Gd1 91.42(10) . 2_556
O5 Gd1 Gd1 33.52(8) 2_556 2_556
O5 Gd1 Gd1 33.34(8) . 2_556
O6 N1 C17 126.2(4) . .
O6 N1 C21 120.8(4) . .
C17 N1 C21 112.7(4) . .
O7 N2 C17 126.2(4) . .
O7 N2 C18 120.6(4) . .
C17 N2 C18 113.0(4) . .
C2 O1 Gd1 137.1(3) . .
C4 O2 Gd1 135.1(3) . .
C7 O3 Gd1 134.5(4) . .
C9 O4 Gd1 134.2(4) . .
C11 O5 Gd1 125.6(3) . 2_556
C11 O5 Gd1 120.6(3) . .
Gd1 O5 Gd1 113.14(12) 2_556 .
N1 O6 Gd1 136.6(3) . .

loop_
_geom_bond_atom_site_label_1
_geom_bond_atom_site_label_2
_geom_bond_distance
_geom_bond_site_symmetry_2
C1 C2 1.511(7) .
C1 H1A 0.9600 .
C1 H1B 0.9600 .
C1 H1C 0.9600 .
C2 O1 1.271(6) .
C2 C3 1.381(7) .
C3 C4 1.399(7) .
C3 H3 0.9300 .
C4 O2 1.275(6) .
C4 C5 1.505(8) .
C5 H5A 0.9600 .
C5 H5B 0.9600 .
C5 H5C 0.9600 .
C6 C7 1.493(8) .
C6 H6A 0.9600 .
C6 H6B 0.9600 .
C6 H6C 0.9600 .
C7 O3 1.267(6) .
C7 C8 1.411(8) .
C8 C9 1.377(8) .
C8 H8 0.9300 .
C9 O4 1.278(6) .
C9 C10 1.504(8) .
C10 H10A 0.9600 .
C10 H10B 0.9600 .
C10 H10C 0.9600 .
C11 O5 1.364(5) .
C11 C16 1.398(7) .
C11 C12 1.406(7) .
C12 C13 1.377(7) .
C12 H12 0.9300 .
C13 C14 1.392(7) .
C13 H13 0.9300 .
C14 C15 1.363(7) .
C14 H14 0.9300 .
C15 C16 1.405(7) .
C15 H15 0.9300 .
C16 C17 1.453(7) .
C17 N1 1.341(6) .
C17 N2 1.360(7) .
C18 C20 1.511(7) .
C18 N2 1.513(6) .
C18 C19 1.519(7) .
C18 C21 1.561(7) .
C19 H19A 0.9600 .
C19 H19B 0.9600 .
C19 H19C 0.9600 .
C20 H20A 0.9600 .
C20 H20B 0.9600 .
C20 H20C 0.9600 .
C21 N1 1.495(6) .
C21 C22 1.522(7) .
C21 C23 1.525(7) .
C22 H22A 0.9600 .
C22 H22B 0.9600 .
C22 H22C 0.9600 .
C23 H23A 0.9600 .
C23 H23B 0.9600 .
C23 H23C 0.9600 .
Gd1 O1 2.290(3) .
Gd1 O4 2.311(4) .
Gd1 O3 2.336(4) .
Gd1 O2 2.344(4) .
Gd1 O6 2.345(4) .
Gd1 O5 2.374(3) 2_556
Gd1 O5 2.385(4) .
Gd1 Gd1 3.9715(15) 2_556
N1 O6 1.303(6) .
N2 O7 1.269(5) .
O5 Gd1 2.374(3) 2_556

loop_
_geom_torsion_atom_site_label_1
_geom_torsion_atom_site_label_2
_geom_torsion_atom_site_label_3
_geom_torsion_atom_site_label_4
_geom_torsion
_geom_torsion_site_symmetry_1
_geom_torsion_site_symmetry_4
O1 C2 C3 C4 0.6(8) . .
C1 C2 C3 C4 -179.3(5) . .
C2 C3 C4 O2 -1.6(8) . .
C2 C3 C4 C5 -179.0(5) . .
O3 C7 C8 C9 0.2(10) . .
C6 C7 C8 C9 179.4(6) . .
C7 C8 C9 O4 -1.8(10) . .
C7 C8 C9 C10 176.4(6) . .
O5 C11 C12 C13 174.9(5) . .
C16 C11 C12 C13 -3.0(8) . .
C11 C12 C13 C14 -0.3(8) . .
C12 C13 C14 C15 2.8(8) . .
C13 C14 C15 C16 -1.9(8) . .
O5 C11 C16 C15 -174.0(5) . .
C12 C11 C16 C15 3.8(8) . .
O5 C11 C16 C17 4.6(8) . .
C12 C11 C16 C17 -177.6(5) . .
C14 C15 C16 C11 -1.4(8) . .
C14 C15 C16 C17 180.0(5) . .
C11 C16 C17 N1 42.5(8) . .
C15 C16 C17 N1 -139.0(6) . .
C11 C16 C17 N2 -139.1(5) . .
C15 C16 C17 N2 39.5(8) . .
C20 C18 C21 N1 141.9(4) . .
N2 C18 C21 N1 25.7(5) . .
C19 C18 C21 N1 -87.0(5) . .
C20 C18 C21 C22 -98.4(6) . .
N2 C18 C21 C22 145.4(5) . .
C19 C18 C21 C22 32.8(6) . .
C20 C18 C21 C23 30.3(6) . .
N2 C18 C21 C23 -85.9(5) . .
C19 C18 C21 C23 161.4(4) . .
N2 C17 N1 O6 -169.8(4) . .
C16 C17 N1 O6 8.9(8) . .
N2 C17 N1 C21 16.5(6) . .
C16 C17 N1 C21 -164.8(5) . .
C22 C21 N1 O6 35.6(6) . .
C23 C21 N1 O6 -84.2(6) . .
C18 C21 N1 O6 158.0(4) . .
C22 C21 N1 C17 -150.3(5) . .
C23 C21 N1 C17 89.9(5) . .
C18 C21 N1 C17 -27.9(5) . .
N1 C17 N2 O7 177.5(5) . .
C16 C17 N2 O7 -1.3(8) . .
N1 C17 N2 C18 3.2(6) . .
C16 C17 N2 C18 -175.5(5) . .
C20 C18 N2 O7 44.9(6) . .
C19 C18 N2 O7 -76.2(6) . .
C21 C18 N2 O7 165.8(4) . .
C20 C18 N2 C17 -140.5(5) . .
C19 C18 N2 C17 98.4(5) . .
C21 C18 N2 C17 -19.6(5) . .
C3 C2 O1 Gd1 3.7(8) . .
C1 C2 O1 Gd1 -176.4(3) . .
O4 Gd1 O1 C2 -49.5(6) . .
O3 Gd1 O1 C2 -93.7(5) . .
O2 Gd1 O1 C2 -4.4(4) . .
O6 Gd1 O1 C2 63.5(5) . .
O5 Gd1 O1 C2 -170.4(4) 2_556 .
O5 Gd1 O1 C2 129.2(5) . .
Gd1 Gd1 O1 C2 158.3(4) 2_556 .
C3 C4 O2 Gd1 -1.5(8) . .
C5 C4 O2 Gd1 176.0(4) . .
O1 Gd1 O2 C4 3.2(4) . .
O4 Gd1 O2 C4 162.3(5) . .
O3 Gd1 O2 C4 86.7(5) . .
O6 Gd1 O2 C4 -117.0(5) . .
O5 Gd1 O2 C4 116.6(5) 2_556 .
O5 Gd1 O2 C4 -60.8(5) . .
Gd1 Gd1 O2 C4 -59.6(6) 2_556 .
C8 C7 O3 Gd1 0.5(8) . .
C6 C7 O3 Gd1 -178.7(4) . .
O1 Gd1 O3 C7 158.9(5) . .
O4 Gd1 O3 C7 0.0(5) . .
O2 Gd1 O3 C7 85.2(5) . .
O6 Gd1 O3 C7 28.0(6) . .
O5 Gd1 O3 C7 -87.7(5) 2_556 .
O5 Gd1 O3 C7 -131.5(5) . .
Gd1 Gd1 O3 C7 -106.0(5) 2_556 .
C8 C9 O4 Gd1 2.7(8) . .
C10 C9 O4 Gd1 -175.5(4) . .
O1 Gd1 O4 C9 -47.2(6) . .
O3 Gd1 O4 C9 -1.6(5) . .
O2 Gd1 O4 C9 -90.2(5) . .
O6 Gd1 O4 C9 -168.8(5) . .
O5 Gd1 O4 C9 79.7(5) 2_556 .
O5 Gd1 O4 C9 134.5(4) . .
Gd1 Gd1 O4 C9 103.4(5) 2_556 .
C16 C11 O5 Gd1 100.5(5) . 2_556
C12 C11 O5 Gd1 -77.2(5) . 2_556
C16 C11 O5 Gd1 -89.3(5) . .
C12 C11 O5 Gd1 93.0(5) . .
O1 Gd1 O5 C11 -52.9(3) . .
O4 Gd1 O5 C11 126.2(3) . .
O3 Gd1 O5 C11 -123.4(3) . .
O2 Gd1 O5 C11 8.0(4) . .
O6 Gd1 O5 C11 66.5(3) . .
O5 Gd1 O5 C11 -171.3(4) 2_556 .
Gd1 Gd1 O5 C11 -171.3(4) 2_556 .
O1 Gd1 O5 Gd1 118.46(15) . 2_556
O4 Gd1 O5 Gd1 -62.40(19) . 2_556
O3 Gd1 O5 Gd1 48.0(2) . 2_556
O2 Gd1 O5 Gd1 179.30(11) . 2_556
O6 Gd1 O5 Gd1 -122.15(16) . 2_556
O5 Gd1 O5 Gd1 0.0 2_556 2_556
C17 N1 O6 Gd1 -65.8(7) . .
C21 N1 O6 Gd1 107.5(5) . .
O1 Gd1 O6 N1 94.2(4) . .
O4 Gd1 O6 N1 -113.8(4) . .
O3 Gd1 O6 N1 -141.2(4) . .
O2 Gd1 O6 N1 159.6(4) . .
O5 Gd1 O6 N1 -32.6(4) 2_556 .
O5 Gd1 O6 N1 23.5(4) . .
Gd1 Gd1 O6 N1 -4.2(4) 2_556 .
